data_4003363
loop_
_publ_author_name
'Fan, Zhi-Ping'
'Li, Xiang-Yang'
'Purdum, Geoffrey E.'
'Hu, Chen-Xia'
'Fei, Xian'
'Shi, Zi-Fa'
'Sun, Chun-Lin'
'Shao, Xiangfeng'
'Loo, Yueh-Lin'
'Zhang, Hao-Li'

_publ_section_title
;
 Enhancing the Thermal Stability of Organic Field-Effect Transistors by
 Electrostatically Interlocked 2D Molecular Packing
;
_journal_issue 11
_journal_name_full 'Chemistry of Materials'
_journal_page_first 3638
_journal_paper_doi 10.1021/acs.chemmater.8b01579
_journal_volume 30
_journal_year 2018
_chemical_formula_sum 'C30 H32 N2 O2'
_chemical_formula_weight 452.58
_space_group_IT_number 14
_space_group_name_Hall '-P 2ybc'
_space_group_name_H-M_alt 'P 1 21/c 1'
_symmetry_cell_setting monoclinic
_symmetry_space_group_name_H-M 'P 1 21/c 1'
_atom_sites_solution_hydrogens geom
_atom_sites_solution_primary direct
_atom_sites_solution_secondary difmap
_audit_creation_method SHELXL-97
_cell_angle_alpha 90.00
_cell_angle_beta 90.386(5)
_cell_angle_gamma 90.00
_cell_formula_units_Z 2
_cell_length_a 14.578(4)
_cell_length_b 8.571(2)
_cell_length_c 9.811(3)
_cell_measurement_reflns_used 1913
_cell_measurement_temperature 296(2)
_cell_measurement_theta_max 27.00
_cell_measurement_theta_min 2.76
_cell_volume 1225.8(6)
_computing_cell_refinement 'Bruker SMART'
_computing_data_collection 'Bruker SMART APEX II'
_computing_data_reduction 'Bruker SMART'
_computing_structure_refinement 'SHELXL-97 (Sheldrick, 2008)'
_computing_structure_solution 'SHELXS-97 (Sheldrick, 2008)'
_diffrn_ambient_temperature 296(2)
_diffrn_measured_fraction_theta_full 1.000
_diffrn_measured_fraction_theta_max 1.000
_diffrn_measurement_device_type 'Bruker APEX II area detector'
_diffrn_measurement_method '\w scans'
_diffrn_radiation_monochromator graphite
_diffrn_radiation_source 'fine-focus sealed tube'
_diffrn_radiation_type MoK\a
_diffrn_radiation_wavelength 0.71073
_diffrn_reflns_av_R_equivalents 0.0280
_diffrn_reflns_av_sigmaI/netI 0.0314
_diffrn_reflns_limit_h_max 17
_diffrn_reflns_limit_h_min -9
_diffrn_reflns_limit_k_max 10
_diffrn_reflns_limit_k_min -10
_diffrn_reflns_limit_l_max 11
_diffrn_reflns_limit_l_min -11
_diffrn_reflns_number 6039
_diffrn_reflns_theta_full 25.00
_diffrn_reflns_theta_max 25.00
_diffrn_reflns_theta_min 1.40
_exptl_absorpt_coefficient_mu 0.077
_exptl_absorpt_correction_T_max 0.9789
_exptl_absorpt_correction_T_min 0.9774
_exptl_absorpt_correction_type multi-scan
_exptl_absorpt_process_details SADABS
_exptl_crystal_colour black
_exptl_crystal_density_diffrn 1.226
_exptl_crystal_density_method 'not measured'
_exptl_crystal_description block
_exptl_crystal_F_000 484
_exptl_crystal_size_max 0.30
_exptl_crystal_size_mid 0.28
_exptl_crystal_size_min 0.28
_refine_diff_density_max 0.141
_refine_diff_density_min -0.166
_refine_diff_density_rms 0.039
_refine_ls_extinction_method none
_refine_ls_goodness_of_fit_ref 1.004
_refine_ls_hydrogen_treatment mixed
_refine_ls_matrix_type full
_refine_ls_number_parameters 156
_refine_ls_number_reflns 2157
_refine_ls_number_restraints 0
_refine_ls_restrained_S_all 1.004
_refine_ls_R_factor_all 0.0593
_refine_ls_R_factor_gt 0.0424
_refine_ls_shift/su_max 0.000
_refine_ls_shift/su_mean 0.000
_refine_ls_structure_factor_coef Fsqd
_refine_ls_weighting_details 'calc w=1/[\s^2^(Fo^2^)+(0.0560P)^2^+0.4046P] where P=(Fo^2^+2Fc^2^)/3'
_refine_ls_weighting_scheme calc
_refine_ls_wR_factor_gt 0.1108
_refine_ls_wR_factor_ref 0.1230
_reflns_number_gt 1606
_reflns_number_total 2157
_reflns_threshold_expression >2sigma(I)
_cod_data_source_file cm8b01579_si_003.cif
_cod_data_source_block beta-BMA-IFD
_cod_depositor_comments
;
The following automatic conversions were performed:

data item '_exptl_absorpt_correction_type' value 'Multi-scan' was
changed to 'multi-scan' in accordance with the
/home/saulius/struct/COD-crude-data/automatic-downloads/DataCite-retrospective/ACS/depositions/lib/dictionaries/cif_core.dic
dictionary named 'cif_core.dic' version 2.4.2 last updated on
2011-04-26.

data item '_symmetry_cell_setting' value 'Monoclinic' was changed to
'monoclinic' in accordance with the
/home/saulius/struct/COD-crude-data/automatic-downloads/DataCite-retrospective/ACS/depositions/lib/dictionaries/cif_core.dic
dictionary named 'cif_core.dic' version 2.4.2 last updated on
2011-04-26.

Automatic conversion script
Id: cif_fix_values 6909 2019-04-08 15:41:33Z antanas 
;
_cod_original_cell_volume 1225.9(5)
_cod_original_sg_symbol_H-M P2(1)/c
_cod_database_code 4003363

loop_
_symmetry_equiv_pos_as_xyz
'x, y, z'
'-x, y+1/2, -z+1/2'
'-x, -y, -z'
'x, -y-1/2, z-1/2'

loop_
_atom_site_label
_atom_site_type_symbol
_atom_site_fract_x
_atom_site_fract_y
_atom_site_fract_z
_atom_site_U_iso_or_equiv
_atom_site_adp_type
_atom_site_occupancy
_atom_site_symmetry_multiplicity
_atom_site_calc_flag
_atom_site_refinement_flags
C1 C 0.03751(17) 0.8982(4) 0.3138(3) 0.0995(10) Uani 1 1 d .
H1A H 0.0487 0.8816 0.2186 0.149 Uiso 1 1 calc R
H1B H 0.0319 1.0080 0.3311 0.149 Uiso 1 1 calc R
H1C H -0.0182 0.8465 0.3392 0.149 Uiso 1 1 calc R
C2 C 0.11635(16) 0.8332(3) 0.3963(3) 0.0766(7) Uani 1 1 d .
H2A H 0.1034 0.8480 0.4923 0.092 Uiso 1 1 calc R
H2B H 0.1712 0.8924 0.3755 0.092 Uiso 1 1 calc R
C3 C 0.13549(14) 0.6623(2) 0.3716(2) 0.0557(6) Uani 1 1 d .
H3A H 0.1495 0.6471 0.2760 0.067 Uiso 1 1 calc R
H3B H 0.0807 0.6026 0.3917 0.067 Uiso 1 1 calc R
C4 C 0.21442(12) 0.6003(2) 0.45727(19) 0.0442(5) Uani 1 1 d .
H4A H 0.2702 0.6534 0.4305 0.053 Uiso 1 1 calc R
H4B H 0.2031 0.6257 0.5520 0.053 Uiso 1 1 calc R
C5 C 0.16475(14) 0.3346(2) 0.5198(2) 0.0558(6) Uani 1 1 d .
H5A H 0.1249 0.2826 0.4562 0.084 Uiso 1 1 calc R
H5B H 0.1289 0.3983 0.5799 0.084 Uiso 1 1 calc R
H5C H 0.1980 0.2585 0.5721 0.084 Uiso 1 1 calc R
C6 C 0.28441(11) 0.3671(2) 0.34756(18) 0.0386(4) Uani 1 1 d .
C7 C 0.33378(12) 0.4580(2) 0.25272(19) 0.0421(4) Uani 1 1 d .
H7 H 0.3267 0.5658 0.2537 0.051 Uiso 1 1 calc R
C8 C 0.39255(12) 0.3917(2) 0.15818(18) 0.0403(4) Uani 1 1 d .
H8 H 0.4242 0.4551 0.0975 0.048 Uiso 1 1 calc R
C9 C 0.40419(11) 0.2313(2) 0.15404(17) 0.0355(4) Uani 1 1 d .
C10 C 0.45928(11) 0.12650(18) 0.06605(17) 0.0340(4) Uani 1 1 d .
C11 C 0.44013(11) -0.02885(19) 0.10260(17) 0.0356(4) Uani 1 1 d .
C12 C 0.37429(12) -0.0275(2) 0.21851(19) 0.0396(4) Uani 1 1 d .
C13 C 0.35406(11) 0.14049(19) 0.24561(17) 0.0366(4) Uani 1 1 d .
C14 C 0.29551(12) 0.2035(2) 0.34049(17) 0.0392(4) Uani 1 1 d .
H14 H 0.2635 0.1388 0.3995 0.047 Uiso 1 1 calc R
C15 C 0.47919(11) -0.15642(19) 0.03845(17) 0.0376(4) Uani 1 1 d .
H15 H 0.4648 -0.2579 0.0642 0.045 Uiso 1 1 calc R
N1 N 0.22897(11) 0.43243(18) 0.44602(16) 0.0492(4) Uani 1 1 d .
O1 O 0.34360(10) -0.14026(15) 0.27874(15) 0.0613(5) Uani 1 1 d .

loop_
_atom_site_aniso_label
_atom_site_aniso_U_11
_atom_site_aniso_U_22
_atom_site_aniso_U_33
_atom_site_aniso_U_23
_atom_site_aniso_U_13
_atom_site_aniso_U_12
C1 0.0749(18) 0.090(2) 0.134(3) 0.0502(19) 0.0197(17) 0.0288(16)
C2 0.0621(14) 0.0519(14) 0.116(2) 0.0065(14) 0.0044(14) 0.0147(11)
C3 0.0531(12) 0.0494(12) 0.0647(13) 0.0008(10) -0.0012(10) 0.0043(10)
C4 0.0471(11) 0.0374(10) 0.0483(11) -0.0061(8) 0.0068(8) 0.0045(8)
C5 0.0560(12) 0.0502(12) 0.0616(13) 0.0010(10) 0.0218(10) 0.0028(10)
C6 0.0396(10) 0.0350(10) 0.0413(10) -0.0021(8) 0.0019(8) 0.0032(7)
C7 0.0492(11) 0.0293(9) 0.0479(11) 0.0001(8) 0.0063(8) 0.0027(8)
C8 0.0479(10) 0.0302(9) 0.0430(10) 0.0030(8) 0.0072(8) -0.0013(8)
C9 0.0382(9) 0.0307(9) 0.0378(9) 0.0007(7) 0.0003(7) 0.0000(7)
C10 0.0363(9) 0.0286(9) 0.0371(9) 0.0004(7) -0.0005(7) 0.0010(7)
C11 0.0361(9) 0.0320(9) 0.0389(9) 0.0015(7) 0.0004(7) 0.0010(7)
C12 0.0429(10) 0.0309(9) 0.0450(10) 0.0031(8) 0.0045(8) -0.0020(8)
C13 0.0381(9) 0.0304(10) 0.0413(10) -0.0001(7) 0.0014(8) -0.0006(7)
C14 0.0427(10) 0.0334(10) 0.0415(10) 0.0024(8) 0.0059(8) -0.0014(8)
C15 0.0417(10) 0.0260(9) 0.0453(10) 0.0029(7) 0.0030(8) -0.0014(7)
N1 0.0545(10) 0.0363(9) 0.0570(10) 0.0024(7) 0.0202(8) 0.0052(7)
O1 0.0786(10) 0.0324(8) 0.0733(10) 0.0071(7) 0.0344(8) -0.0007(7)

loop_
_atom_type_symbol
_atom_type_description
_atom_type_scat_dispersion_real
_atom_type_scat_dispersion_imag
_atom_type_scat_source
C C 0.0033 0.0016 'International Tables Vol C Tables 4.2.6.8 and 6.1.1.4'
H H 0.0000 0.0000 'International Tables Vol C Tables 4.2.6.8 and 6.1.1.4'
O O 0.0106 0.0060 'International Tables Vol C Tables 4.2.6.8 and 6.1.1.4'
N N 0.0061 0.0033 'International Tables Vol C Tables 4.2.6.8 and 6.1.1.4'

loop_
_geom_angle_atom_site_label_1
_geom_angle_atom_site_label_2
_geom_angle_atom_site_label_3
_geom_angle
_geom_angle_site_symmetry_1
_geom_angle_site_symmetry_3
C2 C1 H1A 109.5 . .
C2 C1 H1B 109.5 . .
H1A C1 H1B 109.5 . .
C2 C1 H1C 109.5 . .
H1A C1 H1C 109.5 . .
H1B C1 H1C 109.5 . .
C1 C2 C3 114.4(2) . .
C1 C2 H2A 108.7 . .
C3 C2 H2A 108.7 . .
C1 C2 H2B 108.7 . .
C3 C2 H2B 108.7 . .
H2A C2 H2B 107.6 . .
C2 C3 C4 113.01(18) . .
C2 C3 H3A 109.0 . .
C4 C3 H3A 109.0 . .
C2 C3 H3B 109.0 . .
C4 C3 H3B 109.0 . .
H3A C3 H3B 107.8 . .
N1 C4 C3 114.44(16) . .
N1 C4 H4A 108.7 . .
C3 C4 H4A 108.7 . .
N1 C4 H4B 108.7 . .
C3 C4 H4B 108.7 . .
H4A C4 H4B 107.6 . .
N1 C5 H5A 109.5 . .
N1 C5 H5B 109.5 . .
H5A C5 H5B 109.5 . .
N1 C5 H5C 109.5 . .
H5A C5 H5C 109.5 . .
H5B C5 H5C 109.5 . .
N1 C6 C14 120.27(16) . .
N1 C6 C7 122.62(16) . .
C14 C6 C7 117.10(16) . .
C8 C7 C6 122.21(16) . .
C8 C7 H7 118.9 . .
C6 C7 H7 118.9 . .
C9 C8 C7 120.11(16) . .
C9 C8 H8 119.9 . .
C7 C8 H8 119.9 . .
C8 C9 C13 117.94(15) . .
C8 C9 C10 133.12(16) . .
C13 C9 C10 108.91(15) . .
C15 C10 C11 119.49(15) 3_655 .
C15 C10 C9 132.15(15) 3_655 .
C11 C10 C9 108.35(14) . .
C15 C11 C10 123.22(15) . .
C15 C11 C12 128.33(15) . .
C10 C11 C12 108.45(14) . .
O1 C12 C11 127.08(16) . .
O1 C12 C13 127.16(16) . .
C11 C12 C13 105.76(14) . .
C14 C13 C9 123.02(16) . .
C14 C13 C12 128.46(16) . .
C9 C13 C12 108.50(15) . .
C13 C14 C6 119.59(16) . .
C13 C14 H14 120.2 . .
C6 C14 H14 120.2 . .
C11 C15 C10 117.28(15) . 3_655
C11 C15 H15 121.4 . .
C10 C15 H15 121.4 3_655 .
C6 N1 C5 119.74(15) . .
C6 N1 C4 122.59(15) . .
C5 N1 C4 115.89(15) . .

loop_
_geom_bond_atom_site_label_1
_geom_bond_atom_site_label_2
_geom_bond_distance
_geom_bond_site_symmetry_2
C1 C2 1.508(3) .
C1 H1A 0.9600 .
C1 H1B 0.9600 .
C1 H1C 0.9600 .
C2 C3 1.511(3) .
C2 H2A 0.9700 .
C2 H2B 0.9700 .
C3 C4 1.517(3) .
C3 H3A 0.9700 .
C3 H3B 0.9700 .
C4 N1 1.459(2) .
C4 H4A 0.9700 .
C4 H4B 0.9700 .
C5 N1 1.453(2) .
C5 H5A 0.9600 .
C5 H5B 0.9600 .
C5 H5C 0.9600 .
C6 N1 1.382(2) .
C6 C14 1.413(2) .
C6 C7 1.414(2) .
C7 C8 1.388(2) .
C7 H7 0.9300 .
C8 C9 1.386(2) .
C8 H8 0.9300 .
C9 C13 1.398(2) .
C9 C10 1.485(2) .
C10 C15 1.391(2) 3_655
C10 C11 1.407(2) .
C11 C15 1.386(2) .
C11 C12 1.493(2) .
C12 O1 1.219(2) .
C12 C13 1.494(2) .
C13 C14 1.377(2) .
C14 H14 0.9300 .
C15 C10 1.391(2) 3_655
C15 H15 0.9300 .

loop_
_geom_torsion_atom_site_label_1
_geom_torsion_atom_site_label_2
_geom_torsion_atom_site_label_3
_geom_torsion_atom_site_label_4
_geom_torsion
_geom_torsion_site_symmetry_1
_geom_torsion_site_symmetry_4
C1 C2 C3 C4 -179.35(19) . .
C2 C3 C4 N1 174.25(18) . .
N1 C6 C7 C8 177.01(17) . .
C14 C6 C7 C8 -1.5(3) . .
C6 C7 C8 C9 0.3(3) . .
C7 C8 C9 C13 1.1(3) . .
C7 C8 C9 C10 178.79(17) . .
C8 C9 C10 C15 3.2(3) . 3_655
C13 C9 C10 C15 -178.99(17) . 3_655
C8 C9 C10 C11 -176.25(18) . .
C13 C9 C10 C11 1.62(19) . .
C15 C10 C11 C15 -0.6(3) 3_655 .
C9 C10 C11 C15 178.89(16) . .
C15 C10 C11 C12 178.69(14) 3_655 .
C9 C10 C11 C12 -1.82(18) . .
C15 C11 C12 O1 0.8(3) . .
C10 C11 C12 O1 -178.46(18) . .
C15 C11 C12 C13 -179.39(17) . .
C10 C11 C12 C13 1.37(18) . .
C8 C9 C13 C14 -1.3(3) . .
C10 C9 C13 C14 -179.49(16) . .
C8 C9 C13 C12 177.51(15) . .
C10 C9 C13 C12 -0.72(19) . .
O1 C12 C13 C14 -1.9(3) . .
C11 C12 C13 C14 178.31(17) . .
O1 C12 C13 C9 179.46(19) . .
C11 C12 C13 C9 -0.36(19) . .
C9 C13 C14 C6 0.0(3) . .
C12 C13 C14 C6 -178.47(17) . .
N1 C6 C14 C13 -177.21(16) . .
C7 C6 C14 C13 1.3(3) . .
C10 C11 C15 C10 0.6(3) . 3_655
C12 C11 C15 C10 -178.55(16) . 3_655
C14 C6 N1 C5 -15.3(3) . .
C7 C6 N1 C5 166.29(17) . .
C14 C6 N1 C4 -179.46(17) . .
C7 C6 N1 C4 2.1(3) . .
C3 C4 N1 C6 88.3(2) . .
C3 C4 N1 C5 -76.5(2) . .
